data_7225928
loop_
_publ_author_name
'Qu, Xiang-Long'
'Zheng, Xiaoli'
'Li, Xia'

_publ_section_title
;
 A Series of transition metal--organic frameworks: Crystal structures,
 luminescence properties, and sensitizing for luminescent Ln(III) ions in
 aqueous solution
;
_journal_name_full 'RSC Adv.'
_journal_paper_doi 10.1039/C6RA08419B
_journal_year 2016
_chemical_formula_sum 'C54 H46 N4 O11 Zn2'
_chemical_formula_weight 1057.69
_space_group_crystal_system monoclinic
_space_group_IT_number 14
_space_group_name_Hall '-P 2ybc'
_space_group_name_H-M_alt 'P 1 21/c 1'
_symmetry_space_group_name_Hall '-P 2ybc'
_symmetry_space_group_name_H-M 'P 1 21/c 1'
_atom_sites_solution_hydrogens mixed
_audit_creation_method SHELXL-2014/8
_audit_update_record
;
2016-06-24 deposited with the CCDC.
2016-07-13 downloaded from the CCDC.
;
_cell_angle_alpha 90
_cell_angle_beta 97.504(3)
_cell_angle_gamma 90
_cell_formula_units_Z 4
_cell_length_a 19.615(3)
_cell_length_b 13.1022(19)
_cell_length_c 18.765(3)
_cell_measurement_reflns_used 7523
_cell_measurement_temperature 100(2)
_cell_measurement_theta_max 27.36
_cell_measurement_theta_min 2.87
_cell_volume 4781.3(13)
_computing_cell_refinement 'Bruker SMART'
_computing_data_collection 'Bruker SMART'
_computing_data_reduction 'Bruker SAINT'
_computing_molecular_graphics 'Bruker SHELXTL'
_computing_publication_material 'Bruker SHELXTL'
_computing_structure_refinement 'SHELXL-2014/8 (Sheldrick, 2014)'
_computing_structure_solution 'SHELXS-97 (Sheldrick, 1990)'
_diffrn_ambient_temperature 100(2)
_diffrn_measured_fraction_theta_full 0.998
_diffrn_measured_fraction_theta_max 0.998
_diffrn_measurement_device_type 'CCD area detector'
_diffrn_measurement_method 'phi and omega scans'
_diffrn_radiation_type MoK\a
_diffrn_radiation_wavelength 0.71073
_diffrn_reflns_av_R_equivalents 0.0876
_diffrn_reflns_av_unetI/netI 0.1013
_diffrn_reflns_Laue_measured_fraction_full 0.998
_diffrn_reflns_Laue_measured_fraction_max 0.998
_diffrn_reflns_limit_h_max 23
_diffrn_reflns_limit_h_min -19
_diffrn_reflns_limit_k_max 15
_diffrn_reflns_limit_k_min -15
_diffrn_reflns_limit_l_max 21
_diffrn_reflns_limit_l_min -22
_diffrn_reflns_number 26725
_diffrn_reflns_point_group_measured_fraction_full 0.998
_diffrn_reflns_point_group_measured_fraction_max 0.998
_diffrn_reflns_theta_full 25.242
_diffrn_reflns_theta_max 25.250
_diffrn_reflns_theta_min 1.874
_diffrn_source 'fine-focus sealed tube'
_exptl_absorpt_coefficient_mu 1.071
_exptl_absorpt_correction_T_max 0.8733
_exptl_absorpt_correction_T_min 0.7755
_exptl_absorpt_correction_type multi-scan
_exptl_absorpt_process_details SADABS
_exptl_crystal_colour colourless
_exptl_crystal_density_diffrn 1.469
_exptl_crystal_density_method 'not measured'
_exptl_crystal_description block
_exptl_crystal_F_000 2184
_exptl_crystal_size_max 0.250
_exptl_crystal_size_mid 0.180
_exptl_crystal_size_min 0.130
_refine_diff_density_max 0.477
_refine_diff_density_min -0.700
_refine_diff_density_rms 0.089
_refine_ls_extinction_method none
_refine_ls_goodness_of_fit_ref 1.002
_refine_ls_hydrogen_treatment mixed
_refine_ls_matrix_type full
_refine_ls_number_parameters 648
_refine_ls_number_reflns 8662
_refine_ls_number_restraints 2
_refine_ls_restrained_S_all 1.002
_refine_ls_R_factor_all 0.0861
_refine_ls_R_factor_gt 0.0466
_refine_ls_shift/su_max 0.004
_refine_ls_shift/su_mean 0.001
_refine_ls_structure_factor_coef Fsqd
_refine_ls_weighting_details 'w=1/[\s^2^(Fo^2^)+(0.0112P)^2^+0.0964P] where P=(Fo^2^+2Fc^2^)/3'
_refine_ls_weighting_scheme calc
_refine_ls_wR_factor_gt 0.0716
_refine_ls_wR_factor_ref 0.0823
_reflns_Friedel_coverage 0.000
_reflns_number_gt 5680
_reflns_number_total 8662
_reflns_threshold_expression 'I > 2\s(I)'
_cod_data_source_file c6ra08419b2.cif
_cod_data_source_block 4
_cod_depositor_comments
;
The following automatic conversions were performed:

'_exptl_absorpt_correction_type' value 'Multi-Scan' changed to
'multi-scan' according to
/usr/data/users/saulius/crontab/automatic-downloads/rss-feeds/RSC/lib/dictionaries/cif_core.dic
dictionary named 'cif_core.dic' version 2.4.2 from 2011-04-26.

Automatic conversion script
Id: cif_fix_values 4268 2015-11-12 08:31:59Z antanas 
;
_cod_original_cell_volume 4781.3(12)
_cod_database_code 7225928
_shelx_shelxl_version_number 2014/8
_shelx_space_group_comment
;
The symmetry employed for this shelxl refinement is uniquely defined
by the following loop, which should always be used as a source of
symmetry information in preference to the above space-group names.
They are only intended as comments.
;
_shelx_estimated_absorpt_t_min 0.776
_shelx_estimated_absorpt_t_max 0.873

loop_
_space_group_symop_operation_xyz
'x, y, z'
'-x, y+1/2, -z+1/2'
'-x, -y, -z'
'x, -y-1/2, z-1/2'

loop_
_atom_site_label
_atom_site_type_symbol
_atom_site_fract_x
_atom_site_fract_y
_atom_site_fract_z
_atom_site_U_iso_or_equiv
_atom_site_adp_type
_atom_site_occupancy
_atom_site_site_symmetry_order
_atom_site_calc_flag
_atom_site_refinement_flags_posn
_atom_site_refinement_flags_adp
C1 C 0.58253(18) 1.5114(2) -0.1869(2) 0.0121(8) Uani 1 1 d . .
C2 C 0.54431(17) 1.4245(2) -0.22718(19) 0.0131(8) Uani 1 1 d . .
C3 C 0.51115(17) 1.4394(2) -0.29596(19) 0.0146(8) Uani 1 1 d . .
H3 H 0.5146 1.5035 -0.3189 0.018 Uiso 1 1 calc R U
C4 C 0.47267(17) 1.3614(2) -0.3321(2) 0.0180(9) Uani 1 1 d . .
H4 H 0.4489 1.3728 -0.3789 0.022 Uiso 1 1 calc R U
C5 C 0.46945(18) 1.2677(3) -0.2996(2) 0.0180(9) Uani 1 1 d . .
H5 H 0.4436 1.2142 -0.3243 0.022 Uiso 1 1 calc R U
C6 C 0.50345(17) 1.2504(3) -0.2312(2) 0.0170(9) Uani 1 1 d . .
H6 H 0.5013 1.1852 -0.2094 0.020 Uiso 1 1 calc R U
C7 C 0.54050(16) 1.3286(2) -0.19478(18) 0.0108(8) Uani 1 1 d . .
C8 C 0.58521(18) 1.2214(2) -0.09438(19) 0.0148(8) Uani 1 1 d . .
C9 C 0.63928(18) 1.1611(3) -0.1082(2) 0.0211(9) Uani 1 1 d . .
H9 H 0.6662 1.1794 -0.1448 0.025 Uiso 1 1 calc R U
C10 C 0.65405(19) 1.0728(3) -0.0677(2) 0.0240(10) Uani 1 1 d . .
H10 H 0.6905 1.0293 -0.0774 0.029 Uiso 1 1 calc R U
C11 C 0.61569(18) 1.0486(3) -0.0136(2) 0.0200(9) Uani 1 1 d . .
H11 H 0.6265 0.9892 0.0147 0.024 Uiso 1 1 calc R U
C12 C 0.56155(17) 1.1101(2) -0.00002(19) 0.0177(9) Uani 1 1 d . .
H12 H 0.5358 1.0934 0.0378 0.021 Uiso 1 1 calc R U
C13 C 0.54473(17) 1.1969(2) -0.04188(19) 0.0132(8) Uani 1 1 d . .
C14 C 0.48419(18) 1.2621(2) -0.0307(2) 0.0171(9) Uani 1 1 d . .
C15 C 0.65945(18) 1.4224(2) 0.0153(2) 0.0197(9) Uani 1 1 d . .
H15 H 0.6783 1.4250 -0.0288 0.024 Uiso 1 1 calc R U
C16 C 0.67593(18) 1.3400(3) 0.0603(2) 0.0203(9) Uani 1 1 d . .
H16 H 0.7066 1.2889 0.0479 0.024 Uiso 1 1 calc R U
C17 C 0.64697(17) 1.3329(2) 0.1240(2) 0.0162(9) Uani 1 1 d . .
C18 C 0.60303(18) 1.4106(2) 0.1383(2) 0.0216(9) Uani 1 1 d . .
H18 H 0.5814 1.4084 0.1807 0.026 Uiso 1 1 calc R U
C19 C 0.59043(18) 1.4911(3) 0.0914(2) 0.0182(9) Uani 1 1 d . .
H19 H 0.5604 1.5438 0.1028 0.022 Uiso 1 1 calc R U
C20 C 0.66015(17) 1.2456(3) 0.1760(2) 0.0224(9) Uani 1 1 d . .
H20A H 0.6242 1.1934 0.1629 0.027 Uiso 1 1 calc R U
H20B H 0.6543 1.2711 0.2245 0.027 Uiso 1 1 calc R U
C21 C 0.72984(17) 1.1933(3) 0.1809(2) 0.0200(9) Uani 1 1 d . .
H21A H 0.7665 1.2454 0.1819 0.024 Uiso 1 1 calc R U
H21B H 0.7315 1.1499 0.1380 0.024 Uiso 1 1 calc R U
C22 C 0.74220(18) 1.1279(3) 0.2485(2) 0.0213(9) Uani 1 1 d . .
H22A H 0.7457 1.1729 0.2912 0.026 Uiso 1 1 calc R U
H22B H 0.7022 1.0823 0.2501 0.026 Uiso 1 1 calc R U
C23 C 0.80621(18) 1.0643(3) 0.2520(2) 0.0180(9) Uani 1 1 d . .
C24 C 0.80417(19) 0.9648(3) 0.2258(2) 0.0242(10) Uani 1 1 d . .
H24 H 0.7614 0.9351 0.2069 0.029 Uiso 1 1 calc R U
C25 C 0.86390(18) 0.9095(3) 0.2272(2) 0.0230(10) Uani 1 1 d . .
H25 H 0.8611 0.8420 0.2086 0.028 Uiso 1 1 calc R U
C26 C 0.92820(18) 1.0421(3) 0.2797(2) 0.0205(9) Uani 1 1 d . .
H26 H 0.9715 1.0698 0.2988 0.025 Uiso 1 1 calc R U
C27 C 0.87001(18) 1.1022(3) 0.2800(2) 0.0214(9) Uani 1 1 d . .
H27 H 0.8739 1.1692 0.2994 0.026 Uiso 1 1 calc R U
C28 C 1.00979(18) 0.6869(3) 0.3389(2) 0.0208(9) Uani 1 1 d . .
H28 H 0.9773 0.6644 0.3002 0.025 Uiso 1 1 calc R U
C29 C 1.02866(18) 0.6213(3) 0.3957(2) 0.0211(9) Uani 1 1 d . .
H29 H 1.0095 0.5546 0.3950 0.025 Uiso 1 1 calc R U
C30 C 1.07517(18) 0.6517(3) 0.4535(2) 0.0234(10) Uani 1 1 d . .
C31 C 1.10146(19) 0.7496(3) 0.4509(2) 0.0268(10) Uani 1 1 d . .
H31 H 1.1337 0.7741 0.4892 0.032 Uiso 1 1 calc R U
C32 C 1.08093(18) 0.8110(3) 0.3928(2) 0.0239(10) Uani 1 1 d . .
H32 H 1.0996 0.8779 0.3923 0.029 Uiso 1 1 calc R U
C33 C 1.0964(2) 0.5800(3) 0.5148(2) 0.0291(10) Uani 1 1 d . .
H33A H 1.0553 0.5431 0.5268 0.035 Uiso 1 1 calc R U
H33B H 1.1154 0.6200 0.5576 0.035 Uiso 1 1 calc R U
C34 C 1.14986(18) 0.5026(3) 0.4977(2) 0.0199(9) Uani 1 1 d . .
H34A H 1.1950 0.5366 0.4986 0.024 Uiso 1 1 calc R U
H34B H 1.1365 0.4744 0.4489 0.024 Uiso 1 1 calc R U
C35 C 1.15549(18) 0.4161(2) 0.5528(2) 0.0218(9) Uani 1 1 d . .
H35A H 1.1612 0.4468 0.6014 0.026 Uiso 1 1 calc R U
H35B H 1.1115 0.3782 0.5469 0.026 Uiso 1 1 calc R U
C36 C 1.21321(17) 0.3404(3) 0.5492(2) 0.0165(9) Uani 1 1 d . .
C37 C 1.23389(18) 0.2770(3) 0.6067(2) 0.0207(9) Uani 1 1 d . .
H37 H 1.2109 0.2797 0.6482 0.025 Uiso 1 1 calc R U
C38 C 1.28731(18) 0.2100(3) 0.6046(2) 0.0209(9) Uani 1 1 d . .
H38 H 1.3006 0.1677 0.6452 0.025 Uiso 1 1 calc R U
C39 C 1.30084(18) 0.2616(3) 0.4910(2) 0.0207(9) Uani 1 1 d . .
H39 H 1.3234 0.2556 0.4493 0.025 Uiso 1 1 calc R U
C40 C 1.24843(17) 0.3313(3) 0.4900(2) 0.0194(9) Uani 1 1 d . .
H40 H 1.2363 0.3731 0.4489 0.023 Uiso 1 1 calc R U
C41 C 0.95909(18) 0.7718(3) 0.1179(2) 0.0194(9) Uani 1 1 d . .
C42 C 0.91949(18) 0.6860(3) 0.0779(2) 0.0171(9) Uani 1 1 d . .
C43 C 0.92971(19) 0.6645(3) 0.0075(2) 0.0272(10) Uani 1 1 d . .
H43 H 0.9633 0.7020 -0.0137 0.033 Uiso 1 1 calc R U
C44 C 0.8920(2) 0.5895(3) -0.0325(2) 0.0326(11) Uani 1 1 d . .
H44 H 0.9009 0.5741 -0.0799 0.039 Uiso 1 1 calc R U
C45 C 0.8417(2) 0.5378(3) -0.0027(2) 0.0266(10) Uani 1 1 d . .
H45 H 0.8147 0.4879 -0.0302 0.032 Uiso 1 1 calc R U
C46 C 0.83008(18) 0.5577(3) 0.0666(2) 0.0218(9) Uani 1 1 d . .
H46 H 0.7950 0.5216 0.0865 0.026 Uiso 1 1 calc R U
C47 C 0.86918(18) 0.6303(3) 0.10812(19) 0.0165(8) Uani 1 1 d . .
C48 C 0.80239(17) 0.6151(3) 0.20461(19) 0.0173(8) Uani 1 1 d . .
C49 C 0.74359(18) 0.6757(3) 0.1952(2) 0.0197(9) Uani 1 1 d . .
H49 H 0.7433 0.7370 0.1681 0.024 Uiso 1 1 calc R U
C50 C 0.68565(18) 0.6473(3) 0.2249(2) 0.0254(10) Uani 1 1 d . .
H50 H 0.6458 0.6893 0.2187 0.030 Uiso 1 1 calc R U
C51 C 0.68583(18) 0.5575(3) 0.2638(2) 0.0243(10) Uani 1 1 d . .
H51 H 0.6463 0.5373 0.2845 0.029 Uiso 1 1 calc R U
C52 C 0.74404(17) 0.4977(3) 0.2719(2) 0.0180(9) Uani 1 1 d . .
H52 H 0.7438 0.4361 0.2986 0.022 Uiso 1 1 calc R U
C53 C 0.80309(18) 0.5238(2) 0.24276(19) 0.0154(9) Uani 1 1 d . .
C54 C 0.86340(19) 0.4508(3) 0.2555(2) 0.0197(9) Uani 1 1 d . .
N1 N 0.61840(14) 1.4986(2) 0.03053(16) 0.0159(7) Uani 1 1 d . .
N2 N 0.92608(15) 0.9464(2) 0.25349(16) 0.0179(7) Uani 1 1 d . .
N3 N 1.03580(14) 0.7816(2) 0.33666(16) 0.0180(7) Uani 1 1 d . .
N4 N 1.32186(14) 0.2019(2) 0.54708(16) 0.0138(7) Uani 1 1 d . .
O1 O 0.56630(12) 1.52673(16) -0.12420(13) 0.0193(6) Uani 1 1 d . .
O2 O 0.62383(12) 1.56260(17) -0.21612(13) 0.0200(6) Uani 1 1 d . .
O3 O 0.57673(12) 1.31797(16) -0.12690(13) 0.0185(6) Uani 1 1 d . .
O4 O 0.43602(12) 1.27153(17) -0.08101(13) 0.0208(6) Uani 1 1 d . .
O5 O 0.48492(11) 1.30406(16) 0.03077(13) 0.0180(6) Uani 1 1 d . .
O6 O 0.98433(12) 0.75282(16) 0.18310(14) 0.0213(6) Uani 1 1 d . .
O7 O 0.96540(13) 0.85357(17) 0.08687(14) 0.0293(7) Uani 1 1 d . .
O8 O 0.85953(12) 0.65347(16) 0.17719(13) 0.0193(6) Uani 1 1 d . .
O9 O 0.92229(12) 0.48346(17) 0.24346(15) 0.0261(7) Uani 1 1 d . .
O10 O 0.85394(13) 0.36321(18) 0.27692(15) 0.0333(7) Uani 1 1 d . .
O11 O 0.64313(15) 0.6046(2) 0.64163(16) 0.0285(7) Uani 1 1 d D .
H11A H 0.6122(16) 0.650(2) 0.628(2) 0.046(14) Uiso 1 1 d D .
H11B H 0.639(2) 0.584(3) 0.6841(13) 0.063(17) Uiso 1 1 d D .
Zn1 Zn 0.59566(2) 1.61220(3) -0.04164(2) 0.01498(11) Uani 1 1 d . .
Zn2 Zn 1.01451(2) 0.86658(3) 0.24507(2) 0.01813(12) Uani 1 1 d . .

loop_
_atom_site_aniso_label
_atom_site_aniso_U_11
_atom_site_aniso_U_22
_atom_site_aniso_U_33
_atom_site_aniso_U_23
_atom_site_aniso_U_13
_atom_site_aniso_U_12
C1 0.011(2) 0.0086(18) 0.016(2) 0.0019(16) -0.0014(17) 0.0051(15)
C2 0.014(2) 0.0108(18) 0.016(2) -0.0034(16) 0.0056(17) 0.0011(15)
C3 0.016(2) 0.0111(18) 0.017(2) 0.0006(16) 0.0046(17) 0.0004(16)
C4 0.018(2) 0.021(2) 0.016(2) -0.0027(17) 0.0024(17) 0.0008(17)
C5 0.019(2) 0.016(2) 0.020(2) -0.0060(17) 0.0045(18) -0.0052(16)
C6 0.019(2) 0.0134(19) 0.020(2) -0.0005(17) 0.0084(17) -0.0012(16)
C7 0.0082(19) 0.0144(19) 0.010(2) -0.0019(16) 0.0029(15) 0.0043(15)
C8 0.019(2) 0.0116(19) 0.013(2) 0.0006(16) -0.0008(17) -0.0008(16)
C9 0.021(2) 0.025(2) 0.018(2) 0.0019(18) 0.0069(18) 0.0047(18)
C10 0.022(2) 0.025(2) 0.024(3) -0.0048(19) 0.0007(19) 0.0078(18)
C11 0.028(2) 0.0128(19) 0.019(2) 0.0072(17) 0.0005(18) 0.0062(17)
C12 0.021(2) 0.0177(19) 0.015(2) 0.0013(17) 0.0057(17) -0.0025(17)
C13 0.014(2) 0.0117(19) 0.013(2) -0.0027(16) -0.0002(16) 0.0014(16)
C14 0.019(2) 0.0110(19) 0.022(2) 0.0011(17) 0.0053(19) -0.0065(16)
C15 0.021(2) 0.022(2) 0.015(2) 0.0025(17) -0.0013(17) -0.0008(18)
C16 0.016(2) 0.020(2) 0.025(2) 0.0019(18) 0.0016(18) 0.0039(17)
C17 0.013(2) 0.0136(19) 0.020(2) 0.0017(17) -0.0021(17) -0.0044(16)
C18 0.020(2) 0.022(2) 0.023(2) 0.0033(18) 0.0064(18) 0.0003(17)
C19 0.016(2) 0.017(2) 0.021(2) 0.0030(18) 0.0028(18) 0.0021(17)
C20 0.015(2) 0.025(2) 0.027(3) 0.0058(18) 0.0004(18) 0.0016(17)
C21 0.017(2) 0.017(2) 0.027(3) 0.0034(18) 0.0029(18) 0.0018(16)
C22 0.021(2) 0.018(2) 0.026(2) 0.0048(18) 0.0046(18) 0.0047(17)
C23 0.016(2) 0.019(2) 0.020(2) 0.0109(17) 0.0064(17) 0.0039(17)
C24 0.012(2) 0.023(2) 0.036(3) -0.0006(19) 0.0009(19) -0.0006(17)
C25 0.019(2) 0.014(2) 0.037(3) 0.0014(18) 0.0049(19) -0.0036(17)
C26 0.016(2) 0.017(2) 0.028(3) 0.0031(18) -0.0004(18) -0.0030(17)
C27 0.022(2) 0.0113(19) 0.033(3) 0.0025(18) 0.0093(19) -0.0022(17)
C28 0.017(2) 0.022(2) 0.023(2) -0.0009(18) 0.0045(18) -0.0014(17)
C29 0.025(2) 0.0152(19) 0.025(2) 0.0023(18) 0.0091(19) 0.0040(17)
C30 0.023(2) 0.022(2) 0.027(3) 0.0025(19) 0.0086(19) 0.0167(18)
C31 0.022(2) 0.028(2) 0.029(3) 0.000(2) -0.0012(19) 0.0034(19)
C32 0.022(2) 0.019(2) 0.029(3) -0.0010(19) -0.002(2) -0.0031(18)
C33 0.036(3) 0.029(2) 0.023(3) 0.0056(19) 0.005(2) 0.018(2)
C34 0.016(2) 0.023(2) 0.020(2) 0.0021(18) 0.0012(18) 0.0058(17)
C35 0.025(2) 0.023(2) 0.017(2) 0.0018(17) 0.0030(18) 0.0054(18)
C36 0.016(2) 0.016(2) 0.016(2) -0.0019(17) -0.0025(17) 0.0019(16)
C37 0.023(2) 0.025(2) 0.016(2) 0.0023(18) 0.0091(18) 0.0032(18)
C38 0.023(2) 0.023(2) 0.016(2) 0.0054(18) 0.0028(18) 0.0057(18)
C39 0.020(2) 0.025(2) 0.018(2) 0.0006(18) 0.0045(18) 0.0045(18)
C40 0.020(2) 0.023(2) 0.015(2) 0.0012(17) 0.0007(18) 0.0063(17)
C41 0.015(2) 0.020(2) 0.025(3) 0.0021(19) 0.0103(18) 0.0019(17)
C42 0.013(2) 0.017(2) 0.020(2) 0.0034(17) -0.0011(17) 0.0011(16)
C43 0.028(2) 0.032(2) 0.023(3) 0.008(2) 0.009(2) -0.005(2)
C44 0.043(3) 0.039(3) 0.016(2) -0.005(2) 0.005(2) 0.000(2)
C45 0.033(3) 0.020(2) 0.025(3) -0.0047(19) 0.000(2) -0.0043(19)
C46 0.019(2) 0.021(2) 0.026(3) -0.0001(19) 0.0024(18) -0.0025(17)
C47 0.019(2) 0.016(2) 0.014(2) 0.0039(17) -0.0003(17) 0.0046(17)
C48 0.014(2) 0.018(2) 0.020(2) -0.0035(17) 0.0035(17) -0.0041(17)
C49 0.023(2) 0.017(2) 0.018(2) 0.0017(17) 0.0013(18) -0.0008(18)
C50 0.015(2) 0.029(2) 0.031(3) 0.007(2) -0.0024(19) 0.0056(18)
C51 0.014(2) 0.032(2) 0.028(3) -0.002(2) 0.0061(18) -0.0033(18)
C52 0.017(2) 0.016(2) 0.022(2) 0.0031(17) 0.0055(18) -0.0056(17)
C53 0.015(2) 0.0138(19) 0.017(2) -0.0017(16) -0.0003(17) -0.0007(16)
C54 0.018(2) 0.020(2) 0.020(2) -0.0095(18) 0.0004(18) -0.0001(18)
N1 0.0140(17) 0.0169(16) 0.0162(19) -0.0012(14) -0.0003(14) 0.0006(14)
N2 0.0193(18) 0.0101(16) 0.024(2) 0.0029(14) 0.0018(15) -0.0022(13)
N3 0.0142(17) 0.0177(17) 0.022(2) 0.0027(14) 0.0018(15) 0.0032(14)
N4 0.0152(17) 0.0114(16) 0.0141(18) 0.0001(13) -0.0012(14) -0.0003(13)
O1 0.0261(15) 0.0172(14) 0.0149(16) -0.0037(12) 0.0040(12) -0.0027(11)
O2 0.0239(15) 0.0171(13) 0.0198(16) -0.0025(12) 0.0057(12) -0.0083(12)
O3 0.0241(15) 0.0130(13) 0.0171(16) 0.0025(11) -0.0023(12) -0.0008(11)
O4 0.0186(15) 0.0246(14) 0.0187(16) -0.0022(12) 0.0008(12) 0.0031(12)
O5 0.0184(15) 0.0169(13) 0.0184(16) -0.0046(12) 0.0016(12) 0.0034(11)
O6 0.0198(15) 0.0169(13) 0.0257(17) 0.0035(12) -0.0028(13) -0.0017(11)
O7 0.0335(17) 0.0215(15) 0.0325(18) 0.0100(13) 0.0025(13) -0.0054(13)
O8 0.0178(14) 0.0193(14) 0.0216(16) -0.0028(12) 0.0062(12) -0.0066(11)
O9 0.0142(15) 0.0192(14) 0.045(2) -0.0049(13) 0.0037(13) -0.0009(12)
O10 0.0292(16) 0.0156(14) 0.055(2) 0.0078(14) 0.0071(14) 0.0024(13)
O11 0.0329(18) 0.0303(17) 0.0223(19) 0.0080(15) 0.0038(15) 0.0063(14)
Zn1 0.0156(2) 0.0136(2) 0.0156(2) -0.00071(19) 0.00125(18) -0.00070(19)
Zn2 0.0139(2) 0.0137(2) 0.0264(3) 0.0031(2) 0.0014(2) 0.00030(19)

loop_
_atom_type_symbol
_atom_type_description
_atom_type_scat_dispersion_real
_atom_type_scat_dispersion_imag
_atom_type_scat_source
C C 0.0033 0.0016 'International Tables Vol C Tables 4.2.6.8 and 6.1.1.4'
H H 0.0000 0.0000 'International Tables Vol C Tables 4.2.6.8 and 6.1.1.4'
N N 0.0061 0.0033 'International Tables Vol C Tables 4.2.6.8 and 6.1.1.4'
O O 0.0106 0.0060 'International Tables Vol C Tables 4.2.6.8 and 6.1.1.4'
Zn Zn 0.2839 1.4301 'International Tables Vol C Tables 4.2.6.8 and 6.1.1.4'

loop_
_geom_angle_atom_site_label_1
_geom_angle_atom_site_label_2
_geom_angle_atom_site_label_3
_geom_angle
_geom_angle_site_symmetry_1
_geom_angle_site_symmetry_3
O2 C1 O1 125.6(3) . .
O2 C1 C2 119.9(3) . .
O1 C1 C2 114.4(3) . .
C3 C2 C7 119.1(3) . .
C3 C2 C1 120.3(3) . .
C7 C2 C1 120.6(3) . .
C2 C3 C4 120.8(3) . .
C2 C3 H3 119.6 . .
C4 C3 H3 119.6 . .
C5 C4 C3 119.4(3) . .
C5 C4 H4 120.3 . .
C3 C4 H4 120.3 . .
C4 C5 C6 120.8(3) . .
C4 C5 H5 119.6 . .
C6 C5 H5 119.6 . .
C7 C6 C5 119.6(3) . .
C7 C6 H6 120.2 . .
C5 C6 H6 120.2 . .
C6 C7 O3 123.6(3) . .
C6 C7 C2 120.3(3) . .
O3 C7 C2 116.1(3) . .
C9 C8 C13 122.1(3) . .
C9 C8 O3 119.1(3) . .
C13 C8 O3 118.2(3) . .
C8 C9 C10 119.0(4) . .
C8 C9 H9 120.5 . .
C10 C9 H9 120.5 . .
C11 C10 C9 119.9(4) . .
C11 C10 H10 120.1 . .
C9 C10 H10 120.1 . .
C10 C11 C12 120.5(3) . .
C10 C11 H11 119.7 . .
C12 C11 H11 119.7 . .
C11 C12 C13 120.1(3) . .
C11 C12 H12 119.9 . .
C13 C12 H12 119.9 . .
C8 C13 C12 118.3(3) . .
C8 C13 C14 120.5(3) . .
C12 C13 C14 121.2(3) . .
O4 C14 O5 123.9(3) . .
O4 C14 C13 118.9(3) . .
O5 C14 C13 117.2(3) . .
N1 C15 C16 123.5(4) . .
N1 C15 H15 118.3 . .
C16 C15 H15 118.3 . .
C15 C16 C17 119.2(3) . .
C15 C16 H16 120.4 . .
C17 C16 H16 120.4 . .
C18 C17 C16 116.8(3) . .
C18 C17 C20 119.5(3) . .
C16 C17 C20 123.6(3) . .
C19 C18 C17 120.3(4) . .
C19 C18 H18 119.8 . .
C17 C18 H18 119.8 . .
N1 C19 C18 123.0(4) . .
N1 C19 H19 118.5 . .
C18 C19 H19 118.5 . .
C17 C20 C21 117.3(3) . .
C17 C20 H20A 108.0 . .
C21 C20 H20A 108.0 . .
C17 C20 H20B 108.0 . .
C21 C20 H20B 108.0 . .
H20A C20 H20B 107.2 . .
C20 C21 C22 110.3(3) . .
C20 C21 H21A 109.6 . .
C22 C21 H21A 109.6 . .
C20 C21 H21B 109.6 . .
C22 C21 H21B 109.6 . .
H21A C21 H21B 108.1 . .
C23 C22 C21 113.0(3) . .
C23 C22 H22A 109.0 . .
C21 C22 H22A 109.0 . .
C23 C22 H22B 109.0 . .
C21 C22 H22B 109.0 . .
H22A C22 H22B 107.8 . .
C27 C23 C24 116.9(3) . .
C27 C23 C22 121.8(3) . .
C24 C23 C22 121.3(3) . .
C25 C24 C23 120.1(3) . .
C25 C24 H24 119.9 . .
C23 C24 H24 119.9 . .
N2 C25 C24 123.2(3) . .
N2 C25 H25 118.4 . .
C24 C25 H25 118.4 . .
N2 C26 C27 123.0(3) . .
N2 C26 H26 118.5 . .
C27 C26 H26 118.5 . .
C23 C27 C26 119.9(3) . .
C23 C27 H27 120.0 . .
C26 C27 H27 120.0 . .
N3 C28 C29 122.3(3) . .
N3 C28 H28 118.8 . .
C29 C28 H28 118.8 . .
C28 C29 C30 120.5(3) . .
C28 C29 H29 119.7 . .
C30 C29 H29 119.7 . .
C29 C30 C31 116.8(3) . .
C29 C30 C33 120.6(3) . .
C31 C30 C33 122.6(4) . .
C32 C31 C30 120.0(4) . .
C32 C31 H31 120.0 . .
C30 C31 H31 120.0 . .
N3 C32 C31 123.3(3) . .
N3 C32 H32 118.3 . .
C31 C32 H32 118.3 . .
C30 C33 C34 112.6(3) . .
C30 C33 H33A 109.1 . .
C34 C33 H33A 109.1 . .
C30 C33 H33B 109.1 . .
C34 C33 H33B 109.1 . .
H33A C33 H33B 107.8 . .
C33 C34 C35 110.0(3) . .
C33 C34 H34A 109.7 . .
C35 C34 H34A 109.7 . .
C33 C34 H34B 109.7 . .
C35 C34 H34B 109.7 . .
H34A C34 H34B 108.2 . .
C36 C35 C34 116.4(3) . .
C36 C35 H35A 108.2 . .
C34 C35 H35A 108.2 . .
C36 C35 H35B 108.2 . .
C34 C35 H35B 108.2 . .
H35A C35 H35B 107.3 . .
C37 C36 C40 116.6(3) . .
C37 C36 C35 120.4(3) . .
C40 C36 C35 123.0(3) . .
C38 C37 C36 120.7(4) . .
C38 C37 H37 119.7 . .
C36 C37 H37 119.7 . .
N4 C38 C37 122.6(3) . .
N4 C38 H38 118.7 . .
C37 C38 H38 118.7 . .
N4 C39 C40 123.7(4) . .
N4 C39 H39 118.1 . .
C40 C39 H39 118.1 . .
C39 C40 C36 119.7(3) . .
C39 C40 H40 120.1 . .
C36 C40 H40 120.1 . .
O7 C41 O6 124.6(3) . .
O7 C41 C42 119.3(3) . .
O6 C41 C42 116.1(3) . .
C43 C42 C47 118.3(3) . .
C43 C42 C41 119.6(3) . .
C47 C42 C41 122.0(4) . .
C44 C43 C42 121.6(4) . .
C44 C43 H43 119.2 . .
C42 C43 H43 119.2 . .
C45 C44 C43 119.2(4) . .
C45 C44 H44 120.4 . .
C43 C44 H44 120.4 . .
C44 C45 C46 120.5(4) . .
C44 C45 H45 119.7 . .
C46 C45 H45 119.7 . .
C45 C46 C47 120.7(4) . .
C45 C46 H46 119.6 . .
C47 C46 H46 119.6 . .
O8 C47 C46 123.1(3) . .
O8 C47 C42 117.3(3) . .
C46 C47 C42 119.6(4) . .
O8 C48 C49 116.2(3) . .
O8 C48 C53 123.2(3) . .
C49 C48 C53 120.5(3) . .
C50 C49 C48 120.5(3) . .
C50 C49 H49 119.7 . .
C48 C49 H49 119.7 . .
C49 C50 C51 119.7(3) . .
C49 C50 H50 120.1 . .
C51 C50 H50 120.1 . .
C52 C51 C50 119.2(4) . .
C52 C51 H51 120.4 . .
C50 C51 H51 120.4 . .
C51 C52 C53 122.6(3) . .
C51 C52 H52 118.7 . .
C53 C52 H52 118.7 . .
C52 C53 C48 117.5(3) . .
C52 C53 C54 117.2(3) . .
C48 C53 C54 125.3(3) . .
O10 C54 O9 123.0(3) . .
O10 C54 C53 119.3(3) . .
O9 C54 C53 117.8(3) . .
C19 N1 C15 117.1(3) . .
C19 N1 Zn1 123.3(2) . .
C15 N1 Zn1 119.5(3) . .
C25 N2 C26 116.9(3) . .
C25 N2 Zn2 121.7(2) . .
C26 N2 Zn2 121.2(2) . .
C32 N3 C28 117.1(3) . .
C32 N3 Zn2 123.0(2) . .
C28 N3 Zn2 119.5(2) . .
C39 N4 C38 116.6(3) . .
C39 N4 Zn1 118.1(3) . 2_735
C38 N4 Zn1 125.2(2) . 2_735
C1 O1 Zn1 138.2(2) . .
C7 O3 C8 120.6(2) . .
C14 O5 Zn1 115.0(2) . 3_685
C41 O6 Zn2 118.3(2) . .
C47 O8 C48 119.3(3) . .
C54 O9 Zn2 107.0(2) . 2_745
H11A O11 H11B 110(4) . .
O1 Zn1 O5 104.34(10) . 3_685
O1 Zn1 N4 116.99(11) . 2_765
O5 Zn1 N4 110.09(10) 3_685 2_765
O1 Zn1 N1 97.29(11) . .
O5 Zn1 N1 116.96(11) 3_685 .
N4 Zn1 N1 110.80(11) 2_765 .
O6 Zn2 O9 143.66(11) . 2_755
O6 Zn2 N3 95.64(11) . .
O9 Zn2 N3 106.02(11) 2_755 .
O6 Zn2 N2 104.10(10) . .
O9 Zn2 N2 97.03(11) 2_755 .
N3 Zn2 N2 107.16(12) . .

loop_
_geom_bond_atom_site_label_1
_geom_bond_atom_site_label_2
_geom_bond_distance
_geom_bond_site_symmetry_2
C1 O2 1.234(4) .
C1 O1 1.274(4) .
C1 C2 1.510(4) .
C2 C3 1.381(4) .
C2 C7 1.402(4) .
C3 C4 1.392(4) .
C3 H3 0.9500 .
C4 C5 1.377(4) .
C4 H4 0.9500 .
C5 C6 1.385(5) .
C5 H5 0.9500 .
C6 C7 1.384(4) .
C6 H6 0.9500 .
C7 O3 1.382(4) .
C8 C9 1.374(5) .
C8 C13 1.381(5) .
C8 O3 1.405(4) .
C9 C10 1.395(5) .
C9 H9 0.9500 .
C10 C11 1.378(5) .
C10 H10 0.9500 .
C11 C12 1.383(5) .
C11 H11 0.9500 .
C12 C13 1.397(4) .
C12 H12 0.9500 .
C13 C14 1.500(5) .
C14 O4 1.252(4) .
C14 O5 1.276(4) .
C15 N1 1.337(4) .
C15 C16 1.383(4) .
C15 H15 0.9500 .
C16 C17 1.393(5) .
C16 H16 0.9500 .
C17 C18 1.383(5) .
C17 C20 1.503(4) .
C18 C19 1.376(4) .
C18 H18 0.9500 .
C19 N1 1.333(5) .
C19 H19 0.9500 .
C20 C21 1.521(4) .
C20 H20A 0.9900 .
C20 H20B 0.9900 .
C21 C22 1.524(5) .
C21 H21A 0.9900 .
C21 H21B 0.9900 .
C22 C23 1.501(4) .
C22 H22A 0.9900 .
C22 H22B 0.9900 .
C23 C27 1.384(5) .
C23 C24 1.392(5) .
C24 C25 1.375(5) .
C24 H24 0.9500 .
C25 N2 1.344(4) .
C25 H25 0.9500 .
C26 N2 1.346(4) .
C26 C27 1.387(5) .
C26 H26 0.9500 .
C27 H27 0.9500 .
C28 N3 1.343(4) .
C28 C29 1.382(5) .
C28 H28 0.9500 .
C29 C30 1.381(5) .
C29 H29 0.9500 .
C30 C31 1.385(5) .
C30 C33 1.502(5) .
C31 C32 1.372(5) .
C31 H31 0.9500 .
C32 N3 1.341(4) .
C32 H32 0.9500 .
C33 C34 1.524(5) .
C33 H33A 0.9900 .
C33 H33B 0.9900 .
C34 C35 1.527(4) .
C34 H34A 0.9900 .
C34 H34B 0.9900 .
C35 C36 1.513(4) .
C35 H35A 0.9900 .
C35 H35B 0.9900 .
C36 C37 1.380(5) .
C36 C40 1.389(5) .
C37 C38 1.371(5) .
C37 H37 0.9500 .
C38 N4 1.352(5) .
C38 H38 0.9500 .
C39 N4 1.333(4) .
C39 C40 1.373(4) .
C39 H39 0.9500 .
C40 H40 0.9500 .
C41 O7 1.233(4) .
C41 O6 1.283(4) .
C41 C42 1.508(5) .
C42 C43 1.390(5) .
C42 C47 1.405(5) .
C43 C44 1.390(5) .
C43 H43 0.9500 .
C44 C45 1.376(5) .
C44 H44 0.9500 .
C45 C46 1.375(5) .
C45 H45 0.9500 .
C46 C47 1.394(4) .
C46 H46 0.9500 .
C47 O8 1.368(4) .
C48 O8 1.387(4) .
C48 C49 1.392(5) .
C48 C53 1.393(5) .
C49 C50 1.380(5) .
C49 H49 0.9500 .
C50 C51 1.385(5) .
C50 H50 0.9500 .
C51 C52 1.377(5) .
C51 H51 0.9500 .
C52 C53 1.387(5) .
C52 H52 0.9500 .
C53 C54 1.515(5) .
C54 O10 1.239(4) .
C54 O9 1.279(4) .
N1 Zn1 2.022(3) .
N2 Zn2 2.049(3) .
N3 Zn2 2.045(3) .
N4 Zn1 2.013(3) 2_735
O1 Zn1 1.937(2) .
O5 Zn1 1.957(2) 3_685
O6 Zn2 1.935(2) .
O9 Zn2 1.964(2) 2_745
O11 H11A 0.860(18) .
O11 H11B 0.856(19) .
Zn1 O5 1.957(2) 3_685
Zn1 N4 2.013(3) 2_765
Zn2 O9 1.964(2) 2_755

loop_
_geom_torsion_atom_site_label_1
_geom_torsion_atom_site_label_2
_geom_torsion_atom_site_label_3
_geom_torsion_atom_site_label_4
_geom_torsion
_geom_torsion_site_symmetry_4
O2 C1 C2 C3 -49.4(5) .
O1 C1 C2 C3 128.4(3) .
O2 C1 C2 C7 132.2(4) .
O1 C1 C2 C7 -50.0(4) .
C7 C2 C3 C4 1.9(5) .
C1 C2 C3 C4 -176.5(3) .
C2 C3 C4 C5 -1.9(5) .
C3 C4 C5 C6 0.6(5) .
C4 C5 C6 C7 0.7(5) .
C5 C6 C7 O3 -179.1(3) .
C5 C6 C7 C2 -0.7(5) .
C3 C2 C7 C6 -0.6(5) .
C1 C2 C7 C6 177.8(3) .
C3 C2 C7 O3 177.9(3) .
C1 C2 C7 O3 -3.7(5) .
C13 C8 C9 C10 -0.4(5) .
O3 C8 C9 C10 170.1(3) .
C8 C9 C10 C11 -1.7(5) .
C9 C10 C11 C12 1.5(6) .
C10 C11 C12 C13 0.8(5) .
C9 C8 C13 C12 2.6(5) .
O3 C8 C13 C12 -168.0(3) .
C9 C8 C13 C14 -177.2(3) .
O3 C8 C13 C14 12.2(5) .
C11 C12 C13 C8 -2.8(5) .
C11 C12 C13 C14 177.0(3) .
C8 C13 C14 O4 61.6(4) .
C12 C13 C14 O4 -118.2(4) .
C8 C13 C14 O5 -119.2(4) .
C12 C13 C14 O5 61.1(4) .
N1 C15 C16 C17 2.2(5) .
C15 C16 C17 C18 -0.3(5) .
C15 C16 C17 C20 178.7(3) .
C16 C17 C18 C19 -1.1(5) .
C20 C17 C18 C19 179.9(3) .
C17 C18 C19 N1 0.7(5) .
C18 C17 C20 C21 -150.4(3) .
C16 C17 C20 C21 30.7(5) .
C17 C20 C21 C22 164.7(3) .
C20 C21 C22 C23 173.0(3) .
C21 C22 C23 C27 86.0(4) .
C21 C22 C23 C24 -92.6(4) .
C27 C23 C24 C25 -1.2(6) .
C22 C23 C24 C25 177.5(3) .
C23 C24 C25 N2 0.4(6) .
C24 C23 C27 C26 1.2(6) .
C22 C23 C27 C26 -177.5(3) .
N2 C26 C27 C23 -0.5(6) .
N3 C28 C29 C30 0.8(6) .
C28 C29 C30 C31 -0.4(5) .
C28 C29 C30 C33 -179.3(3) .
C29 C30 C31 C32 0.1(6) .
C33 C30 C31 C32 178.9(4) .
C30 C31 C32 N3 -0.1(6) .
C29 C30 C33 C34 79.1(5) .
C31 C30 C33 C34 -99.7(4) .
C30 C33 C34 C35 -165.4(3) .
C33 C34 C35 C36 -172.0(3) .
C34 C35 C36 C37 162.9(3) .
C34 C35 C36 C40 -16.3(5) .
C40 C36 C37 C38 0.9(5) .
C35 C36 C37 C38 -178.3(3) .
C36 C37 C38 N4 -0.5(5) .
N4 C39 C40 C36 -1.5(5) .
C37 C36 C40 C39 0.0(5) .
C35 C36 C40 C39 179.2(3) .
O7 C41 C42 C43 43.5(5) .
O6 C41 C42 C43 -136.3(4) .
O7 C41 C42 C47 -132.7(4) .
O6 C41 C42 C47 47.5(5) .
C47 C42 C43 C44 -0.5(5) .
C41 C42 C43 C44 -176.9(3) .
C42 C43 C44 C45 2.4(6) .
C43 C44 C45 C46 -2.0(6) .
C44 C45 C46 C47 -0.2(6) .
C45 C46 C47 O8 179.6(3) .
C45 C46 C47 C42 2.1(5) .
C43 C42 C47 O8 -179.4(3) .
C41 C42 C47 O8 -3.1(5) .
C43 C42 C47 C46 -1.7(5) .
C41 C42 C47 C46 174.6(3) .
O8 C48 C49 C50 -175.5(3) .
C53 C48 C49 C50 1.5(5) .
C48 C49 C50 C51 -0.6(5) .
C49 C50 C51 C52 -0.2(5) .
C50 C51 C52 C53 0.1(6) .
C51 C52 C53 C48 0.8(5) .
C51 C52 C53 C54 -179.7(3) .
O8 C48 C53 C52 175.3(3) .
C49 C48 C53 C52 -1.5(5) .
O8 C48 C53 C54 -4.2(5) .
C49 C48 C53 C54 179.0(3) .
C52 C53 C54 O10 15.2(5) .
C48 C53 C54 O10 -165.2(4) .
C52 C53 C54 O9 -164.7(3) .
C48 C53 C54 O9 14.9(5) .
C18 C19 N1 C15 1.1(5) .
C18 C19 N1 Zn1 176.1(2) .
C16 C15 N1 C19 -2.6(5) .
C16 C15 N1 Zn1 -177.8(2) .
C24 C25 N2 C26 0.3(6) .
C24 C25 N2 Zn2 -173.7(3) .
C27 C26 N2 C25 -0.3(5) .
C27 C26 N2 Zn2 173.7(3) .
C31 C32 N3 C28 0.5(6) .
C31 C32 N3 Zn2 -172.2(3) .
C29 C28 N3 C32 -0.8(5) .
C29 C28 N3 Zn2 172.2(3) .
C40 C39 N4 C38 2.0(5) .
C40 C39 N4 Zn1 -175.3(3) 2_735
C37 C38 N4 C39 -1.0(5) .
C37 C38 N4 Zn1 176.1(2) 2_735
O2 C1 O1 Zn1 -7.9(6) .
C2 C1 O1 Zn1 174.4(2) .
C6 C7 O3 C8 8.4(5) .
C2 C7 O3 C8 -170.0(3) .
C9 C8 O3 C7 86.5(4) .
C13 C8 O3 C7 -102.7(4) .
O4 C14 O5 Zn1 -0.7(4) 3_685
C13 C14 O5 Zn1 -179.9(2) 3_685
O7 C41 O6 Zn2 16.0(5) .
C42 C41 O6 Zn2 -164.3(2) .
C46 C47 O8 C48 -9.7(5) .
C42 C47 O8 C48 167.8(3) .
C49 C48 O8 C47 -90.4(4) .
C53 C48 O8 C47 92.7(4) .
O10 C54 O9 Zn2 6.2(4) 2_745
C53 C54 O9 Zn2 -173.9(2) 2_745
